data_7008616
loop_
_publ_author_name
'Xiao, Nu'
'Xu, Qiang'
'Sun, Jie'
'Chen, Jiabi'

_publ_section_title
;
 Synthesis, structure and reactivity of novel pyridazine-coordinated
 diiron bridging carbene complexes.
;
_journal_issue 19
_journal_name_full 'Dalton transactions (Cambridge, England : 2003)'
_journal_page_first 3250
_journal_page_last 3258
_journal_paper_doi 10.1039/b505141j
_journal_year 2005
_chemical_formula_sum 'C15 H8 Fe2 O7 S'
_chemical_formula_weight 443.97
_chemical_name_systematic
;
?
;
_space_group_IT_number 14
_symmetry_cell_setting monoclinic
_symmetry_space_group_name_Hall '-P 2ybc'
_symmetry_space_group_name_H-M 'P 1 21/c 1'
_atom_sites_solution_hydrogens geom
_atom_sites_solution_primary direct
_atom_sites_solution_secondary difmap
_audit_creation_method SHELXL-97
_cell_angle_alpha 90.00
_cell_angle_beta 100.270(2)
_cell_angle_gamma 90.00
_cell_formula_units_Z 4
_cell_length_a 9.0841(10)
_cell_length_b 10.5849(11)
_cell_length_c 18.3810(19)
_cell_measurement_reflns_used 1927
_cell_measurement_temperature 293(2)
_cell_measurement_theta_max 45.690
_cell_measurement_theta_min 4.459
_cell_volume 1739.1(3)
_computing_cell_refinement 'Bruker SMART'
_computing_data_collection 'Bruker SMART'
_computing_data_reduction 'Bruker SHELXTL'
_computing_molecular_graphics 'Bruker SHELXTL'
_computing_publication_material 'Bruker SHELXTL'
_computing_structure_refinement 'SHELXL-97 (Sheldrick, 1997)'
_computing_structure_solution 'SHELXS-97 (Sheldrick, 1990)'
_diffrn_ambient_temperature 293(2)
_diffrn_measured_fraction_theta_full 0.986
_diffrn_measured_fraction_theta_max 0.986
_diffrn_measurement_device_type 'CCD area detector'
_diffrn_measurement_method 'phi and omega scans'
_diffrn_radiation_monochromator graphite
_diffrn_radiation_source 'fine-focus sealed tube'
_diffrn_radiation_type MoK\a
_diffrn_radiation_wavelength 0.71073
_diffrn_reflns_av_R_equivalents 0.0555
_diffrn_reflns_av_sigmaI/netI 0.0740
_diffrn_reflns_limit_h_max 11
_diffrn_reflns_limit_h_min -11
_diffrn_reflns_limit_k_max 8
_diffrn_reflns_limit_k_min -13
_diffrn_reflns_limit_l_max 23
_diffrn_reflns_limit_l_min -23
_diffrn_reflns_number 10233
_diffrn_reflns_theta_full 27.50
_diffrn_reflns_theta_max 27.50
_diffrn_reflns_theta_min 2.23
_exptl_absorpt_coefficient_mu 1.821
_exptl_absorpt_correction_T_max 1.00000
_exptl_absorpt_correction_T_min 0.80958
_exptl_absorpt_correction_type empirical
_exptl_crystal_colour orange
_exptl_crystal_density_diffrn 1.696
_exptl_crystal_density_method 'not measured'
_exptl_crystal_F_000 888
_exptl_crystal_size_max 0.278
_exptl_crystal_size_mid 0.228
_exptl_crystal_size_min 0.207
_refine_diff_density_max 0.569
_refine_diff_density_min -0.276
_refine_diff_density_rms 0.070
_refine_ls_extinction_method none
_refine_ls_goodness_of_fit_ref 0.792
_refine_ls_hydrogen_treatment mixed
_refine_ls_matrix_type full
_refine_ls_number_parameters 242
_refine_ls_number_reflns 3934
_refine_ls_number_restraints 0
_refine_ls_restrained_S_all 0.792
_refine_ls_R_factor_all 0.0697
_refine_ls_R_factor_gt 0.0403
_refine_ls_shift/su_max 0.001
_refine_ls_shift/su_mean 0.000
_refine_ls_structure_factor_coef Fsqd
_refine_ls_weighting_details 'calc w=1/[\s^2^(Fo^2^)+(0.0249P)^2^+0.0000P] where P=(Fo^2^+2Fc^2^)/3'
_refine_ls_weighting_scheme calc
_refine_ls_wR_factor_gt 0.0677
_refine_ls_wR_factor_ref 0.0740
_reflns_number_gt 2338
_reflns_number_total 3934
_reflns_threshold_expression >2sigma(I)
_cod_data_source_file b505141j-267651.txt
_cod_data_source_block cd24182
_cod_depositor_comments
;
The following automatic conversions were performed:
'_symmetry_cell_setting' value 'Monoclinic' changed to 'monoclinic'
according to '/home/saulius/struct/CIF-dictionaries/cif_core.dic'
dictionary named 'cif_core.dic' version 2.4.1 from 2010-06-29.

Automatic conversion script
Id: cif_fix_enum 1527 2010-12-29 10:47:43Z saulius 
;
_cod_original_sg_symbol_H-M P2(1)/c
_cod_database_code 7008616

loop_
_symmetry_equiv_pos_as_xyz
'x, y, z'
'-x, y+1/2, -z+1/2'
'-x, -y, -z'
'x, -y-1/2, z-1/2'

loop_
_atom_site_label
_atom_site_type_symbol
_atom_site_fract_x
_atom_site_fract_y
_atom_site_fract_z
_atom_site_U_iso_or_equiv
_atom_site_adp_type
_atom_site_occupancy
_atom_site_symmetry_multiplicity
_atom_site_calc_flag
_atom_site_refinement_flags
_atom_site_disorder_assembly
_atom_site_disorder_group
Fe1 Fe 0.15506(5) 0.77804(4) 0.03227(2) 0.04023(14) Uani 1 1 d . . .
Fe2 Fe 0.42627(5) 0.77265(4) 0.10474(2) 0.04159(14) Uani 1 1 d . . .
S S 0.29212(10) 0.81615(8) 0.19626(4) 0.0520(2) Uani 1 1 d . . .
O2 O 0.2396(3) 1.0408(2) 0.06715(15) 0.0821(8) Uani 1 1 d . . .
O3 O 0.0789(3) 0.8890(3) -0.11525(13) 0.0806(9) Uani 1 1 d . . .
O4 O -0.1370(3) 0.7822(3) 0.07810(16) 0.0889(9) Uani 1 1 d . . .
O5 O 0.6067(3) 1.0020(3) 0.09846(17) 0.0983(10) Uani 1 1 d . . .
O6 O 0.6500(3) 0.6006(3) 0.18349(16) 0.0984(10) Uani 1 1 d . . .
O7 O 0.4799(3) 0.6712(3) -0.03446(13) 0.0901(9) Uani 1 1 d . . .
O15 O 0.1395(3) 0.5285(2) -0.04141(14) 0.0788(8) Uani 1 1 d . . .
C1 C 0.2484(3) 0.6957(3) 0.12898(14) 0.0353(7) Uani 1 1 d . . .
C2 C 0.2221(4) 0.9339(4) 0.06064(18) 0.0556(9) Uani 1 1 d . . .
C3 C 0.1100(4) 0.8460(3) -0.05847(19) 0.0519(9) Uani 1 1 d . . .
C4 C -0.0260(4) 0.7810(3) 0.05936(18) 0.0548(9) Uani 1 1 d . . .
C5 C 0.5388(4) 0.9135(4) 0.10012(19) 0.0595(10) Uani 1 1 d . . .
C6 C 0.5622(4) 0.6694(4) 0.1540(2) 0.0624(10) Uani 1 1 d . . .
C7 C 0.4528(4) 0.7119(3) 0.0194(2) 0.0572(9) Uani 1 1 d . . .
C8 C 0.2073(3) 0.5700(3) 0.15359(15) 0.0378(7) Uani 1 1 d . . .
C9 C 0.1052(4) 0.5565(3) 0.20033(16) 0.0553(9) Uani 1 1 d . . .
H1 H 0.0609 0.6280 0.2165 0.066 Uiso 1 1 calc R . .
C10 C 0.0677(5) 0.4391(4) 0.2234(2) 0.0769(13) Uani 1 1 d . . .
H2 H -0.0016 0.4318 0.2549 0.092 Uiso 1 1 calc R . .
C11 C 0.1316(5) 0.3338(4) 0.2005(2) 0.0818(14) Uani 1 1 d . . .
H3 H 0.1079 0.2547 0.2171 0.098 Uiso 1 1 calc R . .
C12 C 0.2305(4) 0.3442(3) 0.1530(2) 0.0701(11) Uani 1 1 d . . .
H4 H 0.2712 0.2718 0.1359 0.084 Uiso 1 1 calc R . .
C13 C 0.2704(4) 0.4611(3) 0.13037(19) 0.0505(9) Uani 1 1 d . . .
C14 C 0.3771(7) 0.7426(6) 0.2819(2) 0.0804(15) Uani 1 1 d . . .
C15 C 0.1459(4) 0.6225(3) -0.01109(17) 0.0500(9) Uani 1 1 d . . .
H5 H 0.339(3) 0.468(3) 0.0976(15) 0.046(9) Uiso 1 1 d . . .
H6 H 0.443(5) 0.796(4) 0.309(2) 0.109(17) Uiso 1 1 d . . .
H7 H 0.422(4) 0.658(3) 0.2772(17) 0.072(13) Uiso 1 1 d . . .
H8 H 0.298(5) 0.726(4) 0.310(2) 0.14(2) Uiso 1 1 d . . .

loop_
_atom_site_aniso_label
_atom_site_aniso_U_11
_atom_site_aniso_U_22
_atom_site_aniso_U_33
_atom_site_aniso_U_23
_atom_site_aniso_U_13
_atom_site_aniso_U_12
Fe1 0.0371(3) 0.0414(3) 0.0426(3) 0.0019(2) 0.0083(2) -0.0017(2)
Fe2 0.0353(3) 0.0487(3) 0.0424(3) 0.0000(2) 0.0114(2) -0.0058(2)
S 0.0618(6) 0.0553(6) 0.0422(5) -0.0129(4) 0.0183(4) -0.0119(4)
O2 0.084(2) 0.0397(15) 0.118(2) 0.0006(15) 0.0056(17) -0.0010(14)
O3 0.087(2) 0.096(2) 0.0557(16) 0.0268(15) 0.0020(15) -0.0214(16)
O4 0.0534(18) 0.101(2) 0.122(2) 0.0142(18) 0.0425(17) 0.0098(16)
O5 0.086(2) 0.075(2) 0.141(3) -0.0080(19) 0.0401(19) -0.0412(17)
O6 0.075(2) 0.100(2) 0.111(2) 0.0237(18) -0.0085(18) 0.0214(18)
O7 0.084(2) 0.130(3) 0.0655(18) -0.0228(17) 0.0371(16) 0.0122(18)
O15 0.100(2) 0.0634(18) 0.0680(17) -0.0186(14) 0.0023(15) -0.0045(16)
C1 0.0332(17) 0.0398(18) 0.0350(16) -0.0026(13) 0.0120(13) 0.0011(13)
C2 0.054(2) 0.050(2) 0.059(2) 0.0049(19) 0.0021(18) 0.0022(18)
C3 0.045(2) 0.054(2) 0.056(2) 0.0050(18) 0.0075(17) -0.0105(17)
C4 0.052(2) 0.050(2) 0.063(2) 0.0063(18) 0.0142(19) 0.0047(18)
C5 0.049(2) 0.064(3) 0.068(2) -0.001(2) 0.0155(19) -0.0055(19)
C6 0.055(2) 0.066(3) 0.068(3) 0.004(2) 0.016(2) -0.005(2)
C7 0.045(2) 0.070(3) 0.060(2) -0.001(2) 0.0165(18) 0.0017(18)
C8 0.0360(18) 0.0438(19) 0.0339(16) 0.0015(14) 0.0071(13) -0.0048(14)
C9 0.061(2) 0.061(2) 0.049(2) -0.0049(17) 0.0226(17) -0.0136(18)
C10 0.089(3) 0.088(3) 0.058(2) 0.007(2) 0.027(2) -0.042(3)
C11 0.093(4) 0.066(3) 0.077(3) 0.028(2) -0.012(3) -0.035(3)
C12 0.073(3) 0.043(2) 0.087(3) 0.006(2) -0.006(2) 0.000(2)
C13 0.045(2) 0.048(2) 0.059(2) 0.0038(18) 0.0090(18) -0.0008(17)
C14 0.091(4) 0.104(4) 0.042(2) 0.004(3) 0.001(2) -0.028(3)
C15 0.046(2) 0.061(2) 0.0408(19) 0.0036(18) 0.0035(15) -0.0017(18)

loop_
_atom_type_symbol
_atom_type_description
_atom_type_scat_dispersion_real
_atom_type_scat_dispersion_imag
_atom_type_scat_source
C C 0.0033 0.0016 'International Tables Vol C Tables 4.2.6.8 and 6.1.1.4'
H H 0.0000 0.0000 'International Tables Vol C Tables 4.2.6.8 and 6.1.1.4'
O O 0.0106 0.0060 'International Tables Vol C Tables 4.2.6.8 and 6.1.1.4'
S S 0.1246 0.1234 'International Tables Vol C Tables 4.2.6.8 and 6.1.1.4'
Fe Fe 0.3463 0.8444 'International Tables Vol C Tables 4.2.6.8 and 6.1.1.4'

loop_
_geom_angle_atom_site_label_1
_geom_angle_atom_site_label_2
_geom_angle_atom_site_label_3
_geom_angle
_geom_angle_site_symmetry_1
_geom_angle_site_symmetry_3
_geom_angle_publ_flag
C3 Fe1 C4 100.48(15) . . ?
C3 Fe1 C2 84.91(15) . . ?
C4 Fe1 C2 100.49(15) . . ?
C3 Fe1 C15 88.32(14) . . ?
C4 Fe1 C15 99.42(15) . . ?
C2 Fe1 C15 159.82(15) . . ?
C3 Fe1 C1 168.04(13) . . ?
C4 Fe1 C1 91.42(13) . . ?
C2 Fe1 C1 94.17(13) . . ?
C15 Fe1 C1 88.54(12) . . ?
C3 Fe1 Fe2 121.74(10) . . ?
C4 Fe1 Fe2 133.74(11) . . ?
C2 Fe1 Fe2 68.24(10) . . ?
C15 Fe1 Fe2 99.80(10) . . ?
C1 Fe1 Fe2 47.65(8) . . ?
C7 Fe2 C6 92.06(16) . . ?
C7 Fe2 C5 95.21(16) . . ?
C6 Fe2 C5 100.54(16) . . ?
C7 Fe2 C1 107.84(14) . . ?
C6 Fe2 C1 99.08(14) . . ?
C5 Fe2 C1 149.00(14) . . ?
C7 Fe2 S 155.08(11) . . ?
C6 Fe2 S 99.35(12) . . ?
C5 Fe2 S 104.27(11) . . ?
C1 Fe2 S 48.65(8) . . ?
C7 Fe2 Fe1 79.48(11) . . ?
C6 Fe2 Fe1 142.23(12) . . ?
C5 Fe2 Fe1 116.76(11) . . ?
C1 Fe2 Fe1 50.81(8) . . ?
S Fe2 Fe1 77.95(3) . . ?
C1 S C14 107.9(2) . . ?
C1 S Fe2 54.94(9) . . ?
C14 S Fe2 110.7(2) . . ?
C8 C1 S 118.22(19) . . ?
C8 C1 Fe2 136.0(2) . . ?
S C1 Fe2 76.41(11) . . ?
C8 C1 Fe1 124.63(19) . . ?
S C1 Fe1 108.06(14) . . ?
Fe2 C1 Fe1 81.53(10) . . ?
O2 C2 Fe1 165.3(3) . . ?
O3 C3 Fe1 178.6(3) . . ?
O4 C4 Fe1 178.2(3) . . ?
O5 C5 Fe2 178.3(4) . . ?
O6 C6 Fe2 177.6(4) . . ?
O7 C7 Fe2 175.5(3) . . ?
C9 C8 C13 117.8(3) . . ?
C9 C8 C1 121.3(3) . . ?
C13 C8 C1 120.9(3) . . ?
C10 C9 C8 121.1(4) . . ?
C10 C9 H1 119.4 . . ?
C8 C9 H1 119.4 . . ?
C11 C10 C9 120.1(4) . . ?
C11 C10 H2 119.9 . . ?
C9 C10 H2 119.9 . . ?
C10 C11 C12 120.0(4) . . ?
C10 C11 H3 120.0 . . ?
C12 C11 H3 120.0 . . ?
C11 C12 C13 120.4(4) . . ?
C11 C12 H4 119.8 . . ?
C13 C12 H4 119.8 . . ?
C12 C13 C8 120.6(4) . . ?
C12 C13 H5 120.2(18) . . ?
C8 C13 H5 119.2(18) . . ?
S C14 H6 110(3) . . ?
S C14 H7 115.6(19) . . ?
H6 C14 H7 112(4) . . ?
S C14 H8 108(3) . . ?
H6 C14 H8 107(3) . . ?
H7 C14 H8 104(3) . . ?
O15 C15 Fe1 176.6(3) . . ?

loop_
_geom_bond_atom_site_label_1
_geom_bond_atom_site_label_2
_geom_bond_distance
_geom_bond_site_symmetry_2
_geom_bond_publ_flag
Fe1 C3 1.795(3) . ?
Fe1 C4 1.801(4) . ?
Fe1 C2 1.803(4) . ?
Fe1 C15 1.825(4) . ?
Fe1 C1 2.025(3) . ?
Fe1 Fe2 2.5840(6) . ?
Fe2 C7 1.752(4) . ?
Fe2 C6 1.772(4) . ?
Fe2 C5 1.818(4) . ?
Fe2 C1 1.931(3) . ?
Fe2 S 2.2929(9) . ?
S C1 1.771(3) . ?
S C14 1.802(4) . ?
O2 C2 1.147(4) . ?
O3 C3 1.128(3) . ?
O4 C4 1.122(4) . ?
O5 C5 1.125(4) . ?
O6 C6 1.143(4) . ?
O7 C7 1.146(3) . ?
O15 C15 1.137(3) . ?
C1 C8 1.475(4) . ?
C8 C9 1.380(4) . ?
C8 C13 1.387(4) . ?
C9 C10 1.375(5) . ?
C9 H1 0.9300 . ?
C10 C11 1.358(5) . ?
C10 H2 0.9300 . ?
C11 C12 1.364(5) . ?
C11 H3 0.9300 . ?
C12 C13 1.375(5) . ?
C12 H4 0.9300 . ?
C13 H5 0.94(3) . ?
C14 H6 0.91(4) . ?
C14 H7 0.99(3) . ?
C14 H8 0.98(5) . ?

loop_
_geom_torsion_atom_site_label_1
_geom_torsion_atom_site_label_2
_geom_torsion_atom_site_label_3
_geom_torsion_atom_site_label_4
_geom_torsion
_geom_torsion_site_symmetry_1
_geom_torsion_site_symmetry_2
_geom_torsion_site_symmetry_3
_geom_torsion_site_symmetry_4
_geom_torsion_publ_flag
C3 Fe1 Fe2 C7 -49.43(17) . . . . ?
C4 Fe1 Fe2 C7 157.96(19) . . . . ?
C2 Fe1 Fe2 C7 -118.38(16) . . . . ?
C15 Fe1 Fe2 C7 44.69(15) . . . . ?
C1 Fe1 Fe2 C7 123.60(15) . . . . ?
C3 Fe1 Fe2 C6 -129.1(2) . . . . ?
C4 Fe1 Fe2 C6 78.3(2) . . . . ?
C2 Fe1 Fe2 C6 162.0(2) . . . . ?
C15 Fe1 Fe2 C6 -34.9(2) . . . . ?
C1 Fe1 Fe2 C6 44.0(2) . . . . ?
C3 Fe1 Fe2 C5 41.13(18) . . . . ?
C4 Fe1 Fe2 C5 -111.48(19) . . . . ?
C2 Fe1 Fe2 C5 -27.82(17) . . . . ?
C15 Fe1 Fe2 C5 135.25(16) . . . . ?
C1 Fe1 Fe2 C5 -145.84(16) . . . . ?
C3 Fe1 Fe2 C1 -173.03(16) . . . . ?
C4 Fe1 Fe2 C1 34.36(18) . . . . ?
C2 Fe1 Fe2 C1 118.02(16) . . . . ?
C15 Fe1 Fe2 C1 -78.91(14) . . . . ?
C3 Fe1 Fe2 S 141.19(13) . . . . ?
C4 Fe1 Fe2 S -11.42(15) . . . . ?
C2 Fe1 Fe2 S 72.24(12) . . . . ?
C15 Fe1 Fe2 S -124.69(10) . . . . ?
C1 Fe1 Fe2 S -45.78(10) . . . . ?
C7 Fe2 S C1 22.3(3) . . . . ?
C6 Fe2 S C1 -93.91(16) . . . . ?
C5 Fe2 S C1 162.61(16) . . . . ?
Fe1 Fe2 S C1 47.72(11) . . . . ?
C7 Fe2 S C14 120.1(3) . . . . ?
C6 Fe2 S C14 3.9(2) . . . . ?
C5 Fe2 S C14 -99.6(2) . . . . ?
C1 Fe2 S C14 97.8(2) . . . . ?
Fe1 Fe2 S C14 145.53(19) . . . . ?
C14 S C1 C8 32.1(3) . . . . ?
Fe2 S C1 C8 135.2(3) . . . . ?
C14 S C1 Fe2 -103.1(2) . . . . ?
C14 S C1 Fe1 -179.3(2) . . . . ?
Fe2 S C1 Fe1 -76.22(11) . . . . ?
C7 Fe2 C1 C8 72.9(3) . . . . ?
C6 Fe2 C1 C8 -22.2(3) . . . . ?
C5 Fe2 C1 C8 -151.0(3) . . . . ?
S Fe2 C1 C8 -116.7(3) . . . . ?
Fe1 Fe2 C1 C8 132.3(3) . . . . ?
C7 Fe2 C1 S -170.35(13) . . . . ?
C6 Fe2 C1 S 94.50(14) . . . . ?
C5 Fe2 C1 S -34.2(3) . . . . ?
Fe1 Fe2 C1 S -111.01(12) . . . . ?
C7 Fe2 C1 Fe1 -59.34(14) . . . . ?
C6 Fe2 C1 Fe1 -154.49(13) . . . . ?
C5 Fe2 C1 Fe1 76.8(3) . . . . ?
S Fe2 C1 Fe1 111.01(12) . . . . ?
C3 Fe1 C1 C8 -111.5(6) . . . . ?
C4 Fe1 C1 C8 62.8(3) . . . . ?
C2 Fe1 C1 C8 163.4(2) . . . . ?
C15 Fe1 C1 C8 -36.6(2) . . . . ?
Fe2 Fe1 C1 C8 -141.3(3) . . . . ?
C3 Fe1 C1 S 102.5(6) . . . . ?
C4 Fe1 C1 S -83.29(16) . . . . ?
C2 Fe1 C1 S 17.34(17) . . . . ?
C15 Fe1 C1 S 177.32(16) . . . . ?
Fe2 Fe1 C1 S 72.63(12) . . . . ?
C3 Fe1 C1 Fe2 29.8(7) . . . . ?
C4 Fe1 C1 Fe2 -155.93(13) . . . . ?
C2 Fe1 C1 Fe2 -55.30(13) . . . . ?
C15 Fe1 C1 Fe2 104.68(12) . . . . ?
C3 Fe1 C2 O2 34.6(13) . . . . ?
C4 Fe1 C2 O2 -65.2(13) . . . . ?
C15 Fe1 C2 O2 105.5(13) . . . . ?
C1 Fe1 C2 O2 -157.4(13) . . . . ?
Fe2 Fe1 C2 O2 161.8(13) . . . . ?
C4 Fe1 C3 O3 2(13) . . . . ?
C2 Fe1 C3 O3 -97(13) . . . . ?
C15 Fe1 C3 O3 102(13) . . . . ?
C1 Fe1 C3 O3 177(100) . . . . ?
Fe2 Fe1 C3 O3 -158(13) . . . . ?
C3 Fe1 C4 O4 -166(10) . . . . ?
C2 Fe1 C4 O4 -79(10) . . . . ?
C15 Fe1 C4 O4 104(10) . . . . ?
C1 Fe1 C4 O4 15(10) . . . . ?
Fe2 Fe1 C4 O4 -9(10) . . . . ?
C7 Fe2 C5 O5 158(13) . . . . ?
C6 Fe2 C5 O5 -108(13) . . . . ?
C1 Fe2 C5 O5 20(13) . . . . ?
S Fe2 C5 O5 -6(13) . . . . ?
Fe1 Fe2 C5 O5 78(13) . . . . ?
C7 Fe2 C6 O6 -10(9) . . . . ?
C5 Fe2 C6 O6 -106(9) . . . . ?
C1 Fe2 C6 O6 98(9) . . . . ?
S Fe2 C6 O6 148(9) . . . . ?
Fe1 Fe2 C6 O6 65(9) . . . . ?
C6 Fe2 C7 O7 -35(4) . . . . ?
C5 Fe2 C7 O7 66(4) . . . . ?
C1 Fe2 C7 O7 -135(4) . . . . ?
S Fe2 C7 O7 -152(4) . . . . ?
Fe1 Fe2 C7 O7 -178(100) . . . . ?
S C1 C8 C9 47.0(4) . . . . ?
Fe2 C1 C8 C9 146.8(3) . . . . ?
Fe1 C1 C8 C9 -96.0(3) . . . . ?
S C1 C8 C13 -133.0(3) . . . . ?
Fe2 C1 C8 C13 -33.2(4) . . . . ?
Fe1 C1 C8 C13 84.0(3) . . . . ?
C13 C8 C9 C10 0.3(5) . . . . ?
C1 C8 C9 C10 -179.7(3) . . . . ?
C8 C9 C10 C11 0.2(6) . . . . ?
C9 C10 C11 C12 -1.6(6) . . . . ?
C10 C11 C12 C13 2.5(6) . . . . ?
C11 C12 C13 C8 -2.0(5) . . . . ?
C9 C8 C13 C12 0.6(5) . . . . ?
C1 C8 C13 C12 -179.4(3) . . . . ?
C3 Fe1 C15 O15 7(5) . . . . ?
C4 Fe1 C15 O15 108(5) . . . . ?
C2 Fe1 C15 O15 -63(5) . . . . ?
C1 Fe1 C15 O15 -161(5) . . . . ?
Fe2 Fe1 C15 O15 -115(5) . . . . ?
